data_7233809
loop_
_publ_author_name
'Weizhao Cai'
'Jiangang He'
'Wei Li'
'Andrzej Katrusiak'

_publ_section_title
;
 Anomalous compression of a weakly CH...O bonded nonlinear optical
 molecular crystal
;
_journal_name_full 'Journal of Materials Chemistry C'
_journal_page_first 6471
_journal_page_last 6476
_journal_paper_doi 10.1039/C4TC00654B
_journal_volume 2
_journal_year 2014
_chemical_formula_moiety 'C6 H6 N2 O3'
_chemical_formula_sum 'C6 H6 N2 O3'
_chemical_formula_weight 154.13
_chemical_name_common 3-methyl-4-nitropyridine-N-oxide
_space_group_IT_number 19
_space_group_name_Hall 'P 2ac 2ab'
_space_group_name_H-M_alt 'P 21 21 21'
_symmetry_cell_setting orthorhombic
_symmetry_space_group_name_Hall 'P 2ac 2ab'
_symmetry_space_group_name_H-M 'P 21 21 21'
_atom_sites_solution_hydrogens geom
_atom_sites_solution_primary direct
_atom_sites_solution_secondary difmap
_cell_angle_alpha 90.00
_cell_angle_beta 90.00
_cell_angle_gamma 90.00
_cell_formula_units_Z 4
_cell_length_a 21.3430(10)
_cell_length_b 6.1262(3)
_cell_length_c 5.1430(3)
_cell_measurement_temperature 270(2)
_cell_volume 672.45(6)
_computing_structure_refinement 'SHELXL-97 (Sheldrick, 1997)'
_computing_structure_solution 'SHELXS-97 (Sheldrick, 1990)'
_diffrn_ambient_temperature 270(2)
_diffrn_measured_fraction_theta_full 0.912
_diffrn_measured_fraction_theta_max 0.912
_diffrn_radiation_monochromator graphite
_diffrn_radiation_source 'fine-focus sealed tube'
_diffrn_radiation_type MoK\a
_diffrn_radiation_wavelength 0.71073
_diffrn_reflns_av_R_equivalents 0.0131
_diffrn_reflns_av_sigmaI/netI 0.0173
_diffrn_reflns_limit_h_max 22
_diffrn_reflns_limit_h_min -27
_diffrn_reflns_limit_k_max 8
_diffrn_reflns_limit_k_min -7
_diffrn_reflns_limit_l_max 3
_diffrn_reflns_limit_l_min -6
_diffrn_reflns_number 1890
_diffrn_reflns_theta_full 28.66
_diffrn_reflns_theta_max 28.66
_diffrn_reflns_theta_min 3.46
_exptl_absorpt_coefficient_mu 0.125
_exptl_absorpt_correction_T_max 0.9755
_exptl_absorpt_correction_T_min 0.9636
_exptl_absorpt_correction_type multi-scan
_exptl_absorpt_process_details '(CrysAlis Pro; Oxford Diffraction, 2010)'
_exptl_crystal_colour 'light yellow'
_exptl_crystal_density_diffrn 1.522
_exptl_crystal_density_method 'not measured'
_exptl_crystal_description block
_exptl_crystal_F_000 320
_exptl_crystal_size_max 0.30
_exptl_crystal_size_mid 0.30
_exptl_crystal_size_min 0.20
_refine_diff_density_max 0.136
_refine_diff_density_min -0.126
_refine_diff_density_rms 0.031
_refine_ls_abs_structure_details 'Flack H D (1983), Acta Cryst. A39, 876-881'
_refine_ls_abs_structure_Flack 0.0(3)
_refine_ls_extinction_coef 0.035(6)
_refine_ls_extinction_expression Fc^*^=kFc[1+0.001xFc^2^\l^3^/sin(2\q)]^-1/4^
_refine_ls_extinction_method SHELXL
_refine_ls_goodness_of_fit_ref 1.119
_refine_ls_hydrogen_treatment constr
_refine_ls_matrix_type full
_refine_ls_number_parameters 102
_refine_ls_number_reflns 949
_refine_ls_number_restraints 0
_refine_ls_restrained_S_all 1.119
_refine_ls_R_factor_all 0.0374
_refine_ls_R_factor_gt 0.0314
_refine_ls_shift/su_max 0.000
_refine_ls_shift/su_mean 0.000
_refine_ls_structure_factor_coef Fsqd
_refine_ls_weighting_details 'calc w=1/[\s^2^(Fo^2^)+(0.0413P)^2^+0.0744P] where P=(Fo^2^+2Fc^2^)/3'
_refine_ls_weighting_scheme calc
_refine_ls_wR_factor_gt 0.0813
_refine_ls_wR_factor_ref 0.0863
_reflns_number_gt 843
_reflns_number_total 949
_reflns_threshold_expression >2sigma(I)
_cod_data_source_file 1000022.cif
_cod_data_source_block PCOD1000022
_cod_depositor_comments
;
The following automatic conversions were performed:

data item '_symmetry_cell_setting' value 'Orthorhombic' was changed
to 'orthorhombic' in accordance with the built-in table derived from
the CIF Core dictionary named 'cif_core.dic' version 2.4.5 last
updated on 2014-11-21.

Automatic conversion script
Id: cif_fix_values 6909 2019-04-08 15:41:33Z antanas 
;
_cod_original_sg_symbol_Hall 'P 2ac 2ab '
_cod_original_sg_symbol_H-M ' P 21 21 21'
_cod_database_code 7233809

loop_
_symmetry_equiv_pos_as_xyz
'x, y, z'
'-x+1/2, -y, z+1/2'
'-x, y+1/2, -z+1/2'
'x+1/2, -y+1/2, -z'

loop_
_atom_site_label
_atom_site_type_symbol
_atom_site_fract_x
_atom_site_fract_y
_atom_site_fract_z
_atom_site_U_iso_or_equiv
_atom_site_adp_type
_atom_site_occupancy
_atom_site_symmetry_multiplicity
_atom_site_calc_flag
_atom_site_refinement_flags
_atom_site_disorder_assembly
_atom_site_disorder_group
N1 N 0.15399(7) 0.0490(2) 0.5060(3) 0.0394(4) Uani 1 1 d . . .
C1 C 0.17916(8) 0.1783(3) 0.3198(4) 0.0374(4) Uani 1 1 d . . .
H1 H 0.2161 0.1336 0.2400 0.045 Uiso 1 1 calc R . .
C2 C 0.15244(8) 0.3742(3) 0.2426(3) 0.0329(4) Uani 1 1 d . . .
C3 C 0.09693(8) 0.4318(3) 0.3696(4) 0.0326(4) Uani 1 1 d . . .
C4 C 0.07177(8) 0.3026(3) 0.5647(4) 0.0369(4) Uani 1 1 d . . .
H2 H 0.0354 0.3457 0.6497 0.044 Uiso 1 1 calc R . .
C5 C 0.10072(9) 0.1112(3) 0.6316(4) 0.0413(5) Uani 1 1 d . . .
H3 H 0.0841 0.0240 0.7624 0.050 Uiso 1 1 calc R . .
O1 O 0.18073(7) -0.1343(2) 0.5666(4) 0.0585(5) Uani 1 1 d . . .
C6 C 0.18689(9) 0.5055(3) 0.0430(4) 0.0443(5) Uani 1 1 d . . .
H4 H 0.2232 0.4263 -0.0137 0.067 Uiso 1 1 calc R . .
H5 H 0.1996 0.6421 0.1175 0.067 Uiso 1 1 calc R . .
H6 H 0.1599 0.5322 -0.1030 0.067 Uiso 1 1 calc R . .
N2 N 0.06261(7) 0.6320(3) 0.3059(3) 0.0416(4) Uani 1 1 d . . .
O2 O 0.07491(8) 0.7250(3) 0.1023(3) 0.0696(5) Uani 1 1 d . . .
O3 O 0.02247(7) 0.6956(2) 0.4565(3) 0.0573(5) Uani 1 1 d . . .

loop_
_atom_site_aniso_label
_atom_site_aniso_U_11
_atom_site_aniso_U_22
_atom_site_aniso_U_33
_atom_site_aniso_U_23
_atom_site_aniso_U_13
_atom_site_aniso_U_12
N1 0.0393(8) 0.0316(7) 0.0472(9) 0.0078(8) -0.0080(7) -0.0003(6)
C1 0.0323(8) 0.0369(9) 0.0430(10) 0.0017(9) -0.0001(8) 0.0015(7)
C2 0.0320(8) 0.0337(8) 0.0330(9) 0.0022(8) -0.0037(7) -0.0041(7)
C3 0.0310(8) 0.0308(8) 0.0360(9) 0.0020(8) -0.0055(7) -0.0004(7)
C4 0.0325(9) 0.0399(9) 0.0384(9) 0.0017(9) 0.0019(8) -0.0036(7)
C5 0.0409(9) 0.0407(10) 0.0425(10) 0.0091(9) -0.0014(9) -0.0089(8)
O1 0.0587(9) 0.0390(7) 0.0777(11) 0.0184(8) -0.0083(9) 0.0115(7)
C6 0.0418(9) 0.0503(11) 0.0409(10) 0.0099(10) 0.0058(9) -0.0019(9)
N2 0.0366(8) 0.0383(8) 0.0498(9) 0.0039(8) -0.0047(8) 0.0025(7)
O2 0.0647(10) 0.0726(11) 0.0714(11) 0.0397(10) 0.0071(9) 0.0217(9)
O3 0.0533(8) 0.0528(8) 0.0658(10) -0.0043(9) 0.0074(8) 0.0179(7)

loop_
_atom_type_symbol
_atom_type_description
_atom_type_scat_dispersion_real
_atom_type_scat_dispersion_imag
_atom_type_scat_source
C C 0.0033 0.0016 'International Tables Vol C Tables 4.2.6.8 and 6.1.1.4'
H H 0.0000 0.0000 'International Tables Vol C Tables 4.2.6.8 and 6.1.1.4'
N N 0.0061 0.0033 'International Tables Vol C Tables 4.2.6.8 and 6.1.1.4'
O O 0.0106 0.0060 'International Tables Vol C Tables 4.2.6.8 and 6.1.1.4'

loop_
_geom_angle_atom_site_label_1
_geom_angle_atom_site_label_2
_geom_angle_atom_site_label_3
_geom_angle
_geom_angle_site_symmetry_1
_geom_angle_site_symmetry_3
O1 N1 C1 120.09(17) . .
O1 N1 C5 119.71(17) . .
C1 N1 C5 120.20(15) . .
N1 C1 C2 123.05(17) . .
C1 C2 C3 115.68(16) . .
C1 C2 C6 117.33(16) . .
C3 C2 C6 126.93(16) . .
C4 C3 C2 121.46(16) . .
C4 C3 N2 116.49(16) . .
C2 C3 N2 122.04(15) . .
C5 C4 C3 119.75(17) . .
N1 C5 C4 119.82(17) . .
O3 N2 O2 123.16(18) . .
O3 N2 C3 118.49(16) . .
O2 N2 C3 118.34(17) . .

loop_
_geom_bond_atom_site_label_1
_geom_bond_atom_site_label_2
_geom_bond_distance
_geom_bond_site_symmetry_2
N1 O1 1.2976(19) .
N1 C1 1.354(2) .
N1 C5 1.362(2) .
C1 C2 1.387(2) .
C2 C3 1.398(2) .
C2 C6 1.497(2) .
C3 C4 1.386(2) .
C3 N2 1.465(2) .
C4 C5 1.369(3) .
N2 O3 1.219(2) .
N2 O2 1.221(2) .

loop_
_geom_torsion_atom_site_label_1
_geom_torsion_atom_site_label_2
_geom_torsion_atom_site_label_3
_geom_torsion_atom_site_label_4
_geom_torsion
_geom_torsion_site_symmetry_1
_geom_torsion_site_symmetry_2
_geom_torsion_site_symmetry_3
_geom_torsion_site_symmetry_4
O1 N1 C1 C2 178.87(16) . . . .
C5 N1 C1 C2 -1.5(3) . . . .
N1 C1 C2 C3 -0.1(3) . . . .
N1 C1 C2 C6 177.30(16) . . . .
C1 C2 C3 C4 1.7(2) . . . .
C6 C2 C3 C4 -175.46(18) . . . .
C1 C2 C3 N2 -178.87(16) . . . .
C6 C2 C3 N2 4.0(3) . . . .
C2 C3 C4 C5 -1.6(3) . . . .
N2 C3 C4 C5 178.90(15) . . . .
O1 N1 C5 C4 -178.78(17) . . . .
C1 N1 C5 C4 1.6(3) . . . .
C3 C4 C5 N1 -0.1(3) . . . .
C4 C3 N2 O3 14.3(2) . . . .
C2 C3 N2 O3 -165.14(17) . . . .
C4 C3 N2 O2 -164.46(17) . . . .
C2 C3 N2 O2 16.1(3) . . . .
